data_4127068
loop_
_publ_author_name
'Adams, Gemma M.'
'Colebatch, Annie L.'
'Skornia, Joseph T.'
'McKay, Alasdair I.'
'Johnson, Heather C.'
'Lloyd Jones, Guy C.'
'Macgregor, Stuart A.'
'Beattie, Nicholas A.'
'Weller, Andrew S.'

_publ_section_title
;
 Dehydropolymerization of H3B&#x00B7;NMeH2 To Form Polyaminoboranes Using
 [Rh(Xantphos-alkyl)] Catalysts.
;
_journal_name_full 'Journal of the American Chemical Society'
_journal_paper_doi 10.1021/jacs.7b11975
_journal_year 2018
_chemical_formula_moiety 'C54 H80 B O2 P4 Rh2, C24 H12 B Cl8, 2(C5), C Cl2'
_chemical_formula_sum 'C89 H92 B2 Cl10 O2 P4 Rh2'
_chemical_formula_weight 1899.44
_space_group_crystal_system triclinic
_space_group_IT_number 2
_space_group_name_Hall '-P 1'
_space_group_name_H-M_alt 'P -1'
_symmetry_space_group_name_Hall '-P 1'
_symmetry_space_group_name_H-M 'P -1'
_atom_sites_solution_hydrogens geom
_audit_creation_date 2017-10-13
_audit_creation_method
;
Olex2 1.2
(compiled 2017.08.10 svn.r3458 for OlexSys, GUI svn.r5381)
;
_cell_angle_alpha 82.527(4)
_cell_angle_beta 85.664(3)
_cell_angle_gamma 83.694(3)
_cell_formula_units_Z 2
_cell_length_a 14.1034(4)
_cell_length_b 14.4749(9)
_cell_length_c 23.9437(10)
_cell_measurement_reflns_used 10150
_cell_measurement_temperature 150.0(4)
_cell_measurement_theta_max 75.2170
_cell_measurement_theta_min 3.0450
_cell_volume 4807.8(4)
_computing_cell_refinement 'CrysAlisPro 1.171.38.46 (Rigaku OD, 2015)'
_computing_data_collection 'CrysAlisPro 1.171.38.46 (Rigaku OD, 2015)'
_computing_data_reduction 'CrysAlisPro 1.171.38.46 (Rigaku OD, 2015)'
_computing_molecular_graphics 'Olex2 (Dolomanov et al., 2009)'
_computing_publication_material 'Olex2 (Dolomanov et al., 2009)'
_computing_structure_refinement 'ShelXL (Sheldrick, 2015)'
_computing_structure_solution 'ShelXT (Sheldrick, 2015)'
_diffrn_ambient_environment N~2~
_diffrn_ambient_temperature 150.0(4)
_diffrn_detector 'CCD plate'
_diffrn_detector_area_resol_mean 10.4102
_diffrn_detector_type Atlas
_diffrn_measured_fraction_theta_full 0.994
_diffrn_measured_fraction_theta_max 0.994
_diffrn_measurement_details
;
List of Runs (angles in degrees, time in seconds):

  # Type    Start    End  Width  t~exp~   \w     \q     \k     \f   Frames
--------------------------------------------------------------------------
  1  \w    -46.00  26.00   1.00   10.00    --  -42.66  38.00  30.00   72
  2  \w    -68.00  36.00   1.00   10.00    --  -42.66  19.00 -60.00  104
  3  \w    -49.00  24.00   1.00   10.00    --  -42.66  38.00-180.00   73
  4  \w      4.00  74.00   1.00   10.00    --   42.66 -99.00 -60.00   70
  5  \w     83.00 110.00   1.00   10.00    --   42.66 178.00 -90.00   27
  6  \w     62.00 129.00   1.00   10.00    --   42.66 178.00-180.00   67
  7  \w     51.00  90.00   1.00   50.00    --  111.00 -45.00  60.00   39
  8  \w     88.00 139.00   1.00   50.00    --  111.00 -61.00  60.00   51
  9  \w     88.00 113.00   1.00   50.00    --  111.00-107.00  61.00   25
 10  \w     81.00 121.00   1.00   50.00    --  111.00-125.00  90.00   40
 11  \w     77.00 139.00   1.00   50.00    --  111.00 -77.00 150.00   62
 12  \w     66.00 109.00   1.00   50.00    --  111.00 -95.00 120.00   43
 13  \w     56.00  82.00   1.00   50.00    --  111.00 -61.00  60.00   26
 14  \w     65.00  93.00   1.00   50.00    --  111.00 -95.00   0.00   28
 15  \w     73.00 121.00   1.00   50.00    --  111.00-125.00 -30.00   48
 16  \w     72.00 111.00   1.00   50.00    --  111.00-125.00   0.00   39
 17  \w     58.00  95.00   1.00   50.00    --  111.00 -95.00-120.00   37
 18  \w     96.00 121.00   1.00   50.00    --  111.00-125.00-180.00   25
 19  \w     71.00  98.00   1.00   50.00    --  111.00 -45.00-150.00   27
 20  \w     56.00  91.00   1.00   50.00    --  111.00 -45.00-180.00   35
 21  \w     37.00  91.00   1.00   50.00    --  111.00 -30.00-150.00   54
 22  \w     87.00 165.00   1.00   50.00    --  111.00  45.00-120.00   78
 23  \w    130.00 177.00   1.00   50.00    --  111.00  45.00-150.00   47
 24  \w    142.00 169.00   1.00   50.00    --  111.00  15.00 -30.00   27
 25  \w    129.00 167.00   1.00   50.00    --  111.00 125.00-180.00   38
 26  \w     89.00 115.00   1.00   50.00    --  111.00  15.00 -30.00   26
 27  \w     88.00 177.00   1.00   50.00    --  111.00  30.00   0.00   89
 28  \w    132.00 159.00   1.00   50.00    --  111.00 125.00 120.00   27
 29  \w     96.00 124.00   1.00   50.00    --  111.00 125.00 120.00   28
 30  \w     87.00 164.00   1.00   50.00    --  111.00  30.00 120.00   77
 31  \w     39.00  90.00   1.00   50.00    --  111.00 -30.00  90.00   51
 32  \w     44.00  92.00   1.00   50.00    --  111.00 -95.00  90.00   48
 33  \w     42.00 115.00   1.00   50.00    --  111.00-125.00  60.00   73
 34  \w     42.00  82.00   1.00   50.00    --  111.00 -45.00 -90.00   40
;
_diffrn_measurement_device 'four-circle diffractometer'
_diffrn_measurement_device_type 'SuperNova, Dual, Cu at zero, Atlas'
_diffrn_measurement_method '\w scans'
_diffrn_orient_matrix_type 'CrysAlisPro convention (1999,Acta A55,543-557)'
_diffrn_orient_matrix_UB_11 -0.0066546000
_diffrn_orient_matrix_UB_12 0.0959276000
_diffrn_orient_matrix_UB_13 0.0221439000
_diffrn_orient_matrix_UB_21 -0.0231868000
_diffrn_orient_matrix_UB_22 0.0490966000
_diffrn_orient_matrix_UB_23 -0.0591244000
_diffrn_orient_matrix_UB_31 -0.1074368000
_diffrn_orient_matrix_UB_32 -0.0053527000
_diffrn_orient_matrix_UB_33 0.0155342000
_diffrn_radiation_monochromator mirror
_diffrn_radiation_probe x-ray
_diffrn_radiation_type CuK\a
_diffrn_radiation_wavelength 1.54184
_diffrn_reflns_av_R_equivalents 0.0913
_diffrn_reflns_av_unetI/netI 0.1029
_diffrn_reflns_Laue_measured_fraction_full 0.994
_diffrn_reflns_Laue_measured_fraction_max 0.994
_diffrn_reflns_limit_h_max 12
_diffrn_reflns_limit_h_min -17
_diffrn_reflns_limit_k_max 17
_diffrn_reflns_limit_k_min -17
_diffrn_reflns_limit_l_max 29
_diffrn_reflns_limit_l_min -29
_diffrn_reflns_number 46942
_diffrn_reflns_point_group_measured_fraction_full 0.994
_diffrn_reflns_point_group_measured_fraction_max 0.994
_diffrn_reflns_theta_full 67.684
_diffrn_reflns_theta_max 69.993
_diffrn_reflns_theta_min 3.095
_diffrn_source 'micro-focus sealed X-ray tube'
_diffrn_source_type 'SuperNova (Cu) X-ray Source'
_exptl_absorpt_coefficient_mu 6.293
_exptl_absorpt_correction_T_max 0.822
_exptl_absorpt_correction_T_min 0.306
_exptl_absorpt_correction_type analytical
_exptl_absorpt_process_details
;
CrysAlisPro 1.171.38.46 (Rigaku Oxford Diffraction, 2015)
Analytical numeric absorption correction using a multifaceted crystal
            model based on expressions derived by R.C. Clark & J.S. Reid.
(Clark, R. C. & Reid, J. S. (1995). Acta Cryst. A51, 887-897)
Empirical absorption correction using spherical harmonics,
 implemented in SCALE3 ABSPACK scaling algorithm.
;
_exptl_crystal_colour 'clear light yellow'
_exptl_crystal_colour_lustre clear
_exptl_crystal_colour_modifier light
_exptl_crystal_colour_primary yellow
_exptl_crystal_density_diffrn 1.312
_exptl_crystal_density_meas ?
_exptl_crystal_density_method 'not measured'
_exptl_crystal_description plank
_exptl_crystal_F_000 1944
_exptl_crystal_size_max 0.357
_exptl_crystal_size_mid 0.046
_exptl_crystal_size_min 0.033
_refine_diff_density_max 2.344
_refine_diff_density_min -1.208
_refine_diff_density_rms 0.155
_refine_ls_extinction_method none
_refine_ls_goodness_of_fit_ref 1.023
_refine_ls_hydrogen_treatment constr
_refine_ls_matrix_type full
_refine_ls_number_parameters 1192
_refine_ls_number_reflns 18124
_refine_ls_number_restraints 575
_refine_ls_restrained_S_all 1.011
_refine_ls_R_factor_all 0.1125
_refine_ls_R_factor_gt 0.0787
_refine_ls_shift/su_max 0.002
_refine_ls_shift/su_mean 0.000
_refine_ls_structure_factor_coef Fsqd
_refine_ls_weighting_details 'w=1/[\s^2^(Fo^2^)+(0.1285P)^2^] where P=(Fo^2^+2Fc^2^)/3'
_refine_ls_weighting_scheme calc
_refine_ls_wR_factor_gt 0.1904
_refine_ls_wR_factor_ref 0.2255
_reflns_Friedel_coverage 0.000
_reflns_number_gt 12195
_reflns_number_total 18124
_reflns_threshold_expression 'I > 2\s(I)'
_cod_data_source_file ja7b11975_si_002.cif
_cod_data_source_block complex_14
_cod_depositor_comments
;
The following automatic conversions were performed:

'_exptl_crystal_density_meas' value 'not measured' was changed to '?'
- the value is perceived as not measured.

Automatic conversion script
Id: cif_fix_values 4973 2017-02-22 13:04:09Z antanas 
;
_cod_database_code 4127068
_shelx_shelxl_version_number 2014/7
_chemical_oxdiff_formula 'Rh2 B2 O2 Cl10 P4 C89 H92'
_shelx_space_group_comment
;
The symmetry employed for this shelxl refinement is uniquely defined
by the following loop, which should always be used as a source of
symmetry information in preference to the above space-group names.
They are only intended as comments.
;
_shelx_estimated_absorpt_t_max 0.819
_shelx_estimated_absorpt_t_min 0.212
_reflns_odcompleteness_completeness 98.75
_reflns_odcompleteness_iscentric 1
_reflns_odcompleteness_theta 74.33
_olex2_refinement_description
;
1. Fixed Uiso
 At 1.2 times of:
  All C(H) groups
 At 1.5 times of:
  All C(H,H,H) groups
2. Restrained distances
 Cl9-C83B = Cl10-C83B
 1.771 with sigma of 0.01
 Cl9-Cl10
 2.916 with sigma of 0.03
 Cl11-C78B = Cl12-C78B
 1.771 with sigma of 0.01
 Cl11-Cl12
 2.916 with sigma of 0.03
 C87-C86 = C86-C85 = C85-C84 = C84-C83 = C87A-C86A = C86A-C85A = C85A-C84A =
 C84A-C83A = C82-C81 = C81-C80 = C80-C79 = C79-C78 = C82A-C81A = C81A-C80A =
 C80A-C79A = C79A-C78A
 1.5 with sigma of 0.01
 C87-C85 = C85-C83 = C86-C84 = C87A-C85A = C85A-C83A = C86A-C84A = C82-C80 =
 C80-C78 = C81-C79 = C82A-C80A = C80A-C78A = C81A-C79A
 2.6 with sigma of 0.04
 C73A-C72A \\sim C73-C72 \\sim C74A-C73A \\sim C74-C73 \\sim C75A-C74A \\sim
C75-C74 \\sim C76A-C75A ~
 C76-C75 \\sim C77A-C76A \\sim C77-C76 \\sim C77-C72 \\sim C77A-C72A
 with sigma of 0.02
 Cl8A-C76A \\sim Cl8-C76 \\sim Cl7A-C74A \\sim Cl7-C74
 with sigma of 0.02
3. Restrained planarity
 C82, C81, C80, C79, C78
 with sigma of 0.1
 Cl8, C76, C77, C75, C72, C74, C73, Cl7
 with sigma of 0.1
 Cl8A, C77A, C72A, C76A, C73A, C75A, C74A, Cl7A
 with sigma of 0.1
4. Rigid bond restraints
 C78A, C79A, C80A, C81A, C82A
 with sigma for 1-2 distances of 0.01 and sigma for 1-3 distances of 0.01
 C82, C81, C80, C79, C78
 with sigma for 1-2 distances of 0.01 and sigma for 1-3 distances of 0.01
 Cl11, Cl12, C78B
 with sigma for 1-2 distances of 0.01 and sigma for 1-3 distances of 0.01
 C83, C84, C85, C86, C87
 with sigma for 1-2 distances of 0.01 and sigma for 1-3 distances of 0.01
 C87A, C86A, C85A, C84A, C83A
 with sigma for 1-2 distances of 0.01 and sigma for 1-3 distances of 0.01
5. Uiso/Uaniso restraints and constraints
C82 \\sim C81 \\sim C80 \\sim C79 \\sim C78: within 2A with sigma of 0.01 and
sigma for terminal atoms of 0.02
C77 \\sim Cl8 \\sim C76 \\sim C75 \\sim C72 \\sim C74 \\sim C73 \\sim Cl7:
within 2A with sigma of 0.04 and sigma for terminal atoms of 0.08
C75A \\sim C77A \\sim C72A \\sim C76A \\sim C73A \\sim Cl8A \\sim C74A \\sim
Cl7A: within 2A with sigma of 0.01 and sigma for terminal atoms of 0.02
C83B \\sim Cl9 \\sim Cl10: within 2A with sigma of 0.01 and sigma for terminal
atoms of 0.02
Cl11 \\sim Cl12 \\sim C78B: within 2A with sigma of 0.01 and sigma for terminal
atoms of 0.02
C78A \\sim C79A \\sim C80A \\sim C81A \\sim C82A: within 2A with sigma of 0.01
and sigma for terminal atoms of 0.02
C83 \\sim C84 \\sim C85 \\sim C86 \\sim C87: within 2A with sigma of 0.01 and
sigma for terminal atoms of 0.02
C87A \\sim C86A \\sim C85A \\sim C84A \\sim C83A: within 2A with sigma of 0.01
and sigma for terminal atoms of 0.02
6. Rigid body (RIGU) restrains
 C82, C81, C80, C79, C78
 with sigma for 1-2 distances of 0.004 and sigma for 1-3 distances of 0.004
 C77, Cl8, C76, C75, C72, C74, C73, Cl7
 with sigma for 1-2 distances of 0.004 and sigma for 1-3 distances of 0.004
 C76A, C77A, C72A, C73A, C75A, Cl8A, C74A, Cl7A
 with sigma for 1-2 distances of 0.004 and sigma for 1-3 distances of 0.004
 C83B, Cl9, Cl10
 with sigma for 1-2 distances of 0.004 and sigma for 1-3 distances of 0.004
 Cl11, Cl12, C78B
 with sigma for 1-2 distances of 0.004 and sigma for 1-3 distances of 0.004
 C78A, C79A, C80A, C81A, C82A
 with sigma for 1-2 distances of 0.004 and sigma for 1-3 distances of 0.004
 C83, C84, C85, C86, C87
 with sigma for 1-2 distances of 0.004 and sigma for 1-3 distances of 0.004
 C87A, C86A, C85A, C84A, C83A
 with sigma for 1-2 distances of 0.004 and sigma for 1-3 distances of 0.004
7. Others
 Sof(C77A)=Sof(H77A)=Sof(C72A)=Sof(C73A)=Sof(H73A)=Sof(C74A)=Sof(C75A)=
 Sof(H75A)=Sof(C76A)=Sof(Cl8A)=Sof(Cl7A)=1-FVAR(1)
 Sof(Cl8)=Sof(Cl7)=Sof(C72)=Sof(C77)=Sof(H77)=Sof(C76)=Sof(C75)=Sof(H75)=
 Sof(C73)=Sof(H73)=Sof(C74)=FVAR(1)
 Fixed Sof: C87A(0.25) C86A(0.25) C85A(0.25) C84A(0.25) C83A(0.25) C82(0.75)
 C81(0.75) C80(0.75) C79(0.75) C78(0.75) Cl9(0.75) Cl10(0.75) C83B(0.75)
 Cl11(0.25) Cl12(0.25) C78B(0.25) C78A(0.25) C79A(0.25) C80A(0.25) C81A(0.25)
 C82A(0.25) C83(0.75) C84(0.75) C85(0.75) C86(0.75) C87(0.75)
8.a Ternary CH refined with riding coordinates:
 C22(H22), C1(H1), C49(H49), C25(H25), C52(H52), C31(H31), C28(H28), C4(H4)
8.b Aromatic/amide H refined with riding coordinates:
 C56(H56), C60(H60), C69(H69), C9(H9), C71(H71), C20(H20), C67(H67), C18(H18),
 C00X(H00X), C19(H19), C47(H47), C58(H58), C77(H77), C10(H10), C45(H45),
 C11(H11), C36(H36), C46(H46), C38(H38), C75(H75), C73(H73), C62(H62), C64(H64),
  C37(H37), C77A(H77A), C73A(H73A), C75A(H75A)
8.c Idealised Me refined as rotating group:
 C24(H24A,H24B,H24C), C50(H50A,H50B,H50C), C53(H53A,H53B,H53C), C23(H23A,H23B,
 H23C), C26(H26A,H26B,H26C), C2(H2A,H2B,H2C), C54(H54A,H54B,H54C), C51(H51A,
 H51B,H51C), C27(H27A,H27B,H27C), C5(H5A,H5B,H5C), C6(H6A,H6B,H6C), C3(H3A,H3B,
 H3C), C29(H29A,H29B,H29C), C15(H15A,H15B,H15C), C33(H33A,H33B,H33C), C14(H14A,
 H14B,H14C), C32(H32A,H32B,H32C), C30(H30A,H30B,H30C), C41(H41A,H41B,H41C),
 C42(H42A,H42B,H42C)
;
_ins_header
;
TITL 157aim17 in P-1 
REM P-1 (#2 in standard setting)
CELL 1.54184  14.103391  14.474941  23.943676  82.5274  85.6645  83.6943
ZERR    2.00   0.000368   0.000862   0.001015   0.0041   0.0027   0.0032
LATT  1
SFAC C H B O P Cl Rh
UNIT 178.00 184.00 4.00 4.00 8.00 20.00 4.00
TREF
HKLF 4
END
;
_olex2_submission_special_instructions 'No special instructions were received'
_oxdiff_exptl_absorpt_empirical_details
;
Empirical correction (ABSPACK) includes:
- Absorption correction using spherical harmonics
- Frame scaling
- Detector area scaling
;
_oxdiff_exptl_absorpt_empirical_full_max 2.053
_oxdiff_exptl_absorpt_empirical_full_min 0.600

loop_
_space_group_symop_operation_xyz
'x, y, z'
'-x, -y, -z'

loop_
_atom_site_label
_atom_site_type_symbol
_atom_site_fract_x
_atom_site_fract_y
_atom_site_fract_z
_atom_site_U_iso_or_equiv
_atom_site_adp_type
_atom_site_occupancy
_atom_site_site_symmetry_order
_atom_site_calc_flag
_atom_site_refinement_flags_posn
_atom_site_refinement_flags_adp
_atom_site_refinement_flags_occupancy
_atom_site_disorder_assembly
_atom_site_disorder_group
Rh1 Rh 0.20408(3) 0.72038(4) 0.65934(2) 0.03793(14) Uani 1 1 d . . . . .
Rh2 Rh 0.25020(3) 0.72427(4) 0.81082(2) 0.04011(15) Uani 1 1 d . . . . .
P2 P 0.07956(11) 0.83231(12) 0.65841(6) 0.0381(3) Uani 1 1 d . . . . .
P1 P 0.32467(10) 0.61729(13) 0.62675(6) 0.0401(4) Uani 1 1 d . . . . .
P4 P 0.15666(11) 0.61683(13) 0.85966(6) 0.0413(4) Uani 1 1 d . . . . .
Cl1 Cl -0.24034(13) 0.73860(16) 0.86533(9) 0.0605(5) Uani 1 1 d . . . . .
Cl5 Cl -0.29844(13) 0.72774(16) 0.59948(8) 0.0599(4) Uani 1 1 d . . . . .
P3 P 0.34082(12) 0.84550(14) 0.79375(7) 0.0462(4) Uani 1 1 d . . . . .
Cl8 Cl -0.0282(6) 0.3287(6) 0.9374(2) 0.075(2) Uani 0.774(10) 1 d D U P A 1
Cl6 Cl 0.05036(12) 0.53593(18) 0.61326(10) 0.0683(5) Uani 1 1 d . . . . .
Cl4 Cl -0.43837(14) 0.32569(18) 0.59766(9) 0.0676(6) Uani 1 1 d . . . . .
Cl2 Cl -0.55502(13) 0.5555(2) 0.88132(11) 0.0797(7) Uani 1 1 d . . . . .
Cl3 Cl -0.4738(3) 0.1707(3) 0.81491(13) 0.1216(15) Uani 1 1 d . . . . .
Cl7 Cl 0.0363(4) 0.1578(3) 0.74987(15) 0.0958(19) Uani 0.774(10) 1 d D U P A 1
O1 O 0.1680(3) 0.7290(3) 0.56456(16) 0.0385(9) Uani 1 1 d . . . . .
O2 O 0.2869(3) 0.7346(4) 0.90349(17) 0.0441(10) Uani 1 1 d . . . . .
C55 C -0.2994(4) 0.5105(5) 0.8001(2) 0.0416(14) Uani 1 1 d . . . . .
C56 C -0.2542(5) 0.5831(6) 0.8147(3) 0.0477(16) Uani 1 1 d . . . . .
H56 H -0.1917 0.5902 0.8006 0.057 Uiso 1 1 calc R . . . .
C57 C -0.2993(4) 0.6452(6) 0.8494(3) 0.0459(15) Uani 1 1 d . . . . .
C8 C 0.2739(4) 0.5882(5) 0.5632(2) 0.0409(14) Uani 1 1 d . . . . .
C60 C -0.3929(5) 0.5037(6) 0.8211(3) 0.0475(16) Uani 1 1 d . . . . .
H60 H -0.4263 0.4566 0.8117 0.057 Uiso 1 1 calc R . . . .
C69 C -0.1281(5) 0.6229(6) 0.6095(3) 0.0497(16) Uani 1 1 d . . . . .
H69 H -0.1055 0.6608 0.5780 0.060 Uiso 1 1 calc R . . . .
C66 C -0.1978(4) 0.5042(5) 0.7039(2) 0.0395(13) Uani 1 1 d . . . . .
C9 C 0.3029(5) 0.5065(6) 0.5389(3) 0.0473(15) Uani 1 1 d . . . . .
H9 H 0.3485 0.4623 0.5556 0.057 Uiso 1 1 calc R . . . .
C71 C -0.1023(4) 0.4945(5) 0.6826(3) 0.0411(14) Uani 1 1 d . . . . .
H71 H -0.0600 0.4474 0.6998 0.049 Uiso 1 1 calc R . . . .
C21 C 0.0246(4) 0.8198(5) 0.5927(2) 0.0386(13) Uani 1 1 d . . . . .
C24 C -0.0602(5) 0.7431(6) 0.7239(3) 0.0548(18) Uani 1 1 d . . . . .
H24A H -0.0839 0.7269 0.6902 0.082 Uiso 1 1 calc GR . . . .
H24B H -0.1112 0.7458 0.7527 0.082 Uiso 1 1 calc GR . . . .
H24C H -0.0101 0.6965 0.7366 0.082 Uiso 1 1 calc GR . . . .
C72 C -0.1560(12) 0.3681(10) 0.7902(7) 0.039(2) Uani 0.774(10) 1 d D U P A 1
C22 C -0.0218(4) 0.8367(6) 0.7115(3) 0.0452(15) Uani 1 1 d . . . . .
H22 H -0.0726 0.8828 0.6964 0.054 Uiso 1 1 calc R . . . .
C20 C -0.0671(5) 0.8605(5) 0.5806(3) 0.0446(15) Uani 1 1 d . . . . .
H20 H -0.1034 0.8934 0.6070 0.054 Uiso 1 1 calc R . . . .
C67 C -0.2566(4) 0.5770(6) 0.6766(3) 0.0442(15) Uani 1 1 d . . . . .
H67 H -0.3203 0.5870 0.6895 0.053 Uiso 1 1 calc R . . . .
C18 C -0.0502(5) 0.8056(6) 0.4905(3) 0.0473(16) Uani 1 1 d . . . . .
H18 H -0.0763 0.8007 0.4566 0.057 Uiso 1 1 calc R . . . .
C00X C -0.3439(4) 0.3749(6) 0.6819(3) 0.0461(15) Uani 1 1 d . . . . .
H00X H -0.3189 0.4174 0.6536 0.055 Uiso 1 1 calc R . . . .
C19 C -0.1048(5) 0.8529(6) 0.5300(3) 0.0468(15) Uani 1 1 d . . . . .
H19 H -0.1664 0.8794 0.5227 0.056 Uiso 1 1 calc R . . . .
C68 C -0.2225(5) 0.6348(5) 0.6305(3) 0.0449(15) Uani 1 1 d . . . . .
C7 C 0.2042(4) 0.6509(5) 0.5373(2) 0.0375(13) Uani 1 1 d . . . . .
C47 C 0.1998(5) 0.5137(6) 0.9652(3) 0.0489(16) Uani 1 1 d . . . . .
H47 H 0.1612 0.4705 0.9560 0.059 Uiso 1 1 calc R . . . .
C58 C -0.3924(5) 0.6387(6) 0.8714(3) 0.0526(18) Uani 1 1 d . . . . .
H58 H -0.4227 0.6804 0.8951 0.063 Uiso 1 1 calc R . . . .
C70 C -0.0696(4) 0.5521(6) 0.6373(3) 0.0478(16) Uani 1 1 d . . . . .
C77 C -0.1288(10) 0.3768(12) 0.8437(7) 0.040(2) Uani 0.774(10) 1 d D U P A 1
H77 H -0.1603 0.4238 0.8633 0.048 Uiso 0.774(10) 1 calc R . P A 1
C16 C 0.0767(4) 0.7715(5) 0.5517(3) 0.0386(13) Uani 1 1 d . . . . .
C10 C 0.2643(5) 0.4908(6) 0.4899(3) 0.0519(17) Uani 1 1 d . . . . .
H10 H 0.2824 0.4351 0.4748 0.062 Uiso 1 1 calc R . . . .
C43 C 0.2701(5) 0.6585(6) 0.9434(3) 0.0459(15) Uani 1 1 d . . . . .
C44 C 0.3098(4) 0.6466(6) 0.9958(3) 0.0470(16) Uani 1 1 d . . . . .
C48 C 0.2135(4) 0.5936(6) 0.9281(3) 0.0448(15) Uani 1 1 d . . . . .
C45 C 0.2955(5) 0.5652(6) 1.0314(3) 0.0530(18) Uani 1 1 d . . . . .
H45 H 0.3216 0.5556 1.0665 0.064 Uiso 1 1 calc R . . . .
C61 C -0.3163(5) 0.3710(6) 0.7368(3) 0.0507(17) Uani 1 1 d . . . . .
C11 C 0.1995(5) 0.5567(6) 0.4635(3) 0.0482(16) Uani 1 1 d . . . . .
H11 H 0.1751 0.5451 0.4304 0.058 Uiso 1 1 calc R . . . .
C50 C -0.0237(5) 0.5975(7) 0.9207(4) 0.060(2) Uani 1 1 d . . . . .
H50A H -0.0383 0.5479 0.9008 0.090 Uiso 1 1 calc GR . . . .
H50B H -0.0821 0.6302 0.9344 0.090 Uiso 1 1 calc GR . . . .
H50C H 0.0136 0.5716 0.9520 0.090 Uiso 1 1 calc GR . . . .
C53 C 0.0835(5) 0.5098(6) 0.7894(3) 0.0541(18) Uani 1 1 d . . . . .
H53A H 0.0206 0.5390 0.7982 0.081 Uiso 1 1 calc GR . . . .
H53B H 0.0788 0.4492 0.7783 0.081 Uiso 1 1 calc GR . . . .
H53C H 0.1143 0.5480 0.7591 0.081 Uiso 1 1 calc GR . . . .
C12 C 0.1697(4) 0.6402(6) 0.4853(3) 0.0445(15) Uani 1 1 d . . . . .
C59 C -0.4373(5) 0.5673(6) 0.8563(3) 0.0516(17) Uani 1 1 d . . . . .
C1 C 0.3694(5) 0.5023(6) 0.6638(3) 0.0492(16) Uani 1 1 d . . . . .
H1 H 0.4131 0.4688 0.6377 0.059 Uiso 1 1 calc R . . . .
C35 C 0.3991(5) 0.8393(6) 0.8610(3) 0.0506(17) Uani 1 1 d . . . . .
C23 C 0.0119(5) 0.8695(6) 0.7651(3) 0.0538(18) Uani 1 1 d . . . . .
H23A H 0.0668 0.8291 0.7777 0.081 Uiso 1 1 calc GR . . . .
H23B H -0.0386 0.8670 0.7943 0.081 Uiso 1 1 calc GR . . . .
H23C H 0.0285 0.9326 0.7565 0.081 Uiso 1 1 calc GR . . . .
C49 C 0.0327(5) 0.6654(6) 0.8811(3) 0.0482(15) Uani 1 1 d . . . . .
H49 H -0.0021 0.6826 0.8467 0.058 Uiso 1 1 calc R . . . .
C25 C 0.1127(5) 0.9547(6) 0.6441(3) 0.0522(17) Uani 1 1 d . . . . .
H25 H 0.1453 0.9667 0.6768 0.063 Uiso 1 1 calc R . . . .
C13 C 0.1076(5) 0.7213(6) 0.4557(3) 0.0530(18) Uani 1 1 d . . . . .
C26 C 0.1853(6) 0.9605(6) 0.5933(4) 0.0558(17) Uani 1 1 d . . . . .
H26A H 0.2356 0.9106 0.5989 0.084 Uiso 1 1 calc GR . . . .
H26B H 0.2116 1.0196 0.5893 0.084 Uiso 1 1 calc GR . . . .
H26C H 0.1541 0.9550 0.5598 0.084 Uiso 1 1 calc GR . . . .
C52 C 0.1419(5) 0.4990(6) 0.8414(3) 0.0486(16) Uani 1 1 d . . . . .
H52 H 0.1063 0.4655 0.8730 0.058 Uiso 1 1 calc R . . . .
C31 C 0.2717(7) 0.9624(7) 0.7886(4) 0.065(2) Uani 1 1 d . . . . .
H31 H 0.2351 0.9687 0.7549 0.078 Uiso 1 1 calc R . . . .
C2 C 0.4255(5) 0.5210(7) 0.7133(3) 0.060(2) Uani 1 1 d . . . . .
H2A H 0.4821 0.5494 0.6988 0.091 Uiso 1 1 calc GR . . . .
H2B H 0.4429 0.4628 0.7361 0.091 Uiso 1 1 calc GR . . . .
H2C H 0.3862 0.5623 0.7358 0.091 Uiso 1 1 calc GR . . . .
C76 C -0.0560(8) 0.3173(8) 0.8686(4) 0.047(3) Uani 0.774(10) 1 d D U P A 1
C36 C 0.4767(6) 0.8895(7) 0.8648(4) 0.066(2) Uani 1 1 d . . . . .
H36 H 0.5013 0.9258 0.8332 0.080 Uiso 1 1 calc R . . . .
C28 C 0.4391(6) 0.8566(7) 0.7381(3) 0.060(2) Uani 1 1 d . . . . .
H28 H 0.4765 0.9065 0.7454 0.072 Uiso 1 1 calc R . . . .
C17 C 0.0408(5) 0.7657(5) 0.4991(3) 0.0447(14) Uani 1 1 d . . . . .
C46 C 0.2437(5) 0.4981(7) 1.0163(3) 0.0554(18) Uani 1 1 d . . . . .
H46 H 0.2381 0.4425 1.0401 0.067 Uiso 1 1 calc R . . . .
C65 C -0.4078(5) 0.3164(6) 0.6688(3) 0.0556(19) Uani 1 1 d . . . . .
C34 C 0.3644(4) 0.7851(6) 0.9086(3) 0.0454(15) Uani 1 1 d . . . . .
C4 C 0.4345(5) 0.6697(6) 0.5952(3) 0.0519(17) Uani 1 1 d . . . . .
H4 H 0.4666 0.6891 0.6260 0.062 Uiso 1 1 calc R . . . .
C54 C 0.2389(6) 0.4448(7) 0.8329(3) 0.0587(19) Uani 1 1 d . . . . .
H54A H 0.2791 0.4822 0.8071 0.088 Uiso 1 1 calc GR . . . .
H54B H 0.2315 0.3881 0.8177 0.088 Uiso 1 1 calc GR . . . .
H54C H 0.2677 0.4299 0.8685 0.088 Uiso 1 1 calc GR . . . .
C51 C 0.0384(5) 0.7547(6) 0.9077(3) 0.0560(18) Uani 1 1 d . . . . .
H51A H 0.0725 0.7399 0.9414 0.084 Uiso 1 1 calc GR . . . .
H51B H -0.0251 0.7823 0.9168 0.084 Uiso 1 1 calc GR . . . .
H51C H 0.0712 0.7982 0.8815 0.084 Uiso 1 1 calc GR . . . .
B2 B -0.2425(5) 0.4373(6) 0.7582(3) 0.0416(16) Uani 1 1 d . . . . .
C27 C 0.0287(6) 1.0288(6) 0.6367(3) 0.0566(18) Uani 1 1 d . . . . .
H27A H 0.0029 1.0274 0.6008 0.085 Uiso 1 1 calc GR . . . .
H27B H 0.0495 1.0894 0.6381 0.085 Uiso 1 1 calc GR . . . .
H27C H -0.0197 1.0167 0.6663 0.085 Uiso 1 1 calc GR . . . .
C5 C 0.5063(5) 0.6023(8) 0.5653(4) 0.067(2) Uani 1 1 d . . . . .
H5A H 0.5317 0.5528 0.5924 0.100 Uiso 1 1 calc GR . . . .
H5B H 0.5575 0.6356 0.5469 0.100 Uiso 1 1 calc GR . . . .
H5C H 0.4748 0.5761 0.5377 0.100 Uiso 1 1 calc GR . . . .
C6 C 0.4058(6) 0.7580(7) 0.5549(4) 0.062(2) Uani 1 1 d . . . . .
H6A H 0.3774 0.7407 0.5231 0.093 Uiso 1 1 calc GR . . . .
H6B H 0.4614 0.7893 0.5422 0.093 Uiso 1 1 calc GR . . . .
H6C H 0.3605 0.7991 0.5743 0.093 Uiso 1 1 calc GR . . . .
C38 C 0.4798(6) 0.8325(7) 0.9630(3) 0.064(2) Uani 1 1 d . . . . .
H38 H 0.5071 0.8320 0.9972 0.076 Uiso 1 1 calc R . . . .
C3 C 0.2878(6) 0.4451(6) 0.6830(3) 0.0572(18) Uani 1 1 d . . . . .
H3A H 0.2412 0.4803 0.7054 0.086 Uiso 1 1 calc GR . . . .
H3B H 0.3111 0.3883 0.7053 0.086 Uiso 1 1 calc GR . . . .
H3C H 0.2588 0.4302 0.6507 0.086 Uiso 1 1 calc GR . . . .
C75 C -0.0035(8) 0.2492(9) 0.8414(4) 0.057(3) Uani 0.774(10) 1 d D U P A 1
H75 H 0.0466 0.2108 0.8579 0.068 Uiso 0.774(10) 1 calc R . P A 1
C73 C -0.1031(7) 0.2981(7) 0.7629(4) 0.051(2) Uani 0.774(10) 1 d D U P A 1
H73 H -0.1179 0.2895 0.7268 0.061 Uiso 0.774(10) 1 calc R . P A 1
C29 C 0.5035(6) 0.7660(8) 0.7408(4) 0.072(3) Uani 1 1 d . . . . .
H29A H 0.5371 0.7576 0.7748 0.108 Uiso 1 1 calc GR . . . .
H29B H 0.5487 0.7681 0.7087 0.108 Uiso 1 1 calc GR . . . .
H29C H 0.4658 0.7148 0.7406 0.108 Uiso 1 1 calc GR . . . .
C15 C 0.1750(6) 0.7938(8) 0.4271(3) 0.070(2) Uani 1 1 d . . . . .
H15A H 0.2051 0.8193 0.4555 0.104 Uiso 1 1 calc GR . . . .
H15B H 0.1385 0.8434 0.4050 0.104 Uiso 1 1 calc GR . . . .
H15C H 0.2230 0.7637 0.4030 0.104 Uiso 1 1 calc GR . . . .
C33 C 0.1992(6) 0.9668(7) 0.8396(4) 0.068(2) Uani 1 1 d . . . . .
H33A H 0.1590 0.9170 0.8413 0.102 Uiso 1 1 calc GR . . . .
H33B H 0.1606 1.0259 0.8358 0.102 Uiso 1 1 calc GR . . . .
H33C H 0.2326 0.9603 0.8736 0.102 Uiso 1 1 calc GR . . . .
C14 C 0.0533(7) 0.6892(8) 0.4092(4) 0.077(3) Uani 1 1 d . . . . .
H14A H 0.0973 0.6540 0.3855 0.115 Uiso 1 1 calc GR . . . .
H14B H 0.0235 0.7431 0.3870 0.115 Uiso 1 1 calc GR . . . .
H14C H 0.0051 0.6507 0.4263 0.115 Uiso 1 1 calc GR . . . .
C62 C -0.3565(6) 0.3033(7) 0.7769(3) 0.062(2) Uani 1 1 d . . . . .
H62 H -0.3375 0.2949 0.8137 0.074 Uiso 1 1 calc R . . . .
C40 C 0.3623(6) 0.7250(7) 1.0130(3) 0.060(2) Uani 1 1 d . . . . .
C64 C -0.4502(6) 0.2552(8) 0.7080(4) 0.073(3) Uani 1 1 d . . . . .
H64 H -0.4953 0.2185 0.6986 0.087 Uiso 1 1 calc R . . . .
C39 C 0.4042(5) 0.7810(7) 0.9612(3) 0.0545(18) Uani 1 1 d . . . . .
C37 C 0.5163(7) 0.8844(9) 0.9161(4) 0.077(3) Uani 1 1 d . . . . .
H37 H 0.5688 0.9168 0.9189 0.093 Uiso 1 1 calc R . . . .
C32 C 0.3312(9) 1.0464(8) 0.7827(5) 0.084(3) Uani 1 1 d . . . . .
H32A H 0.3686 1.0422 0.8150 0.126 Uiso 1 1 calc GR . . . .
H32B H 0.2893 1.1035 0.7804 0.126 Uiso 1 1 calc GR . . . .
H32C H 0.3729 1.0460 0.7491 0.126 Uiso 1 1 calc GR . . . .
C74 C -0.0294(8) 0.2410(7) 0.7881(4) 0.055(2) Uani 0.774(10) 1 d D U P A 1
B1 B 0.2265(5) 0.7194(5) 0.7350(3) 0.0388(14) Uani 1 1 d . . . . .
C63 C -0.4227(7) 0.2502(8) 0.7625(4) 0.074(3) Uani 1 1 d . . . . .
C30 C 0.3969(7) 0.8840(8) 0.6803(4) 0.072(3) Uani 1 1 d . . . . .
H30A H 0.3516 0.8414 0.6753 0.108 Uiso 1 1 calc GR . . . .
H30B H 0.4473 0.8812 0.6511 0.108 Uiso 1 1 calc GR . . . .
H30C H 0.3656 0.9465 0.6784 0.108 Uiso 1 1 calc GR . . . .
C41 C 0.2851(10) 0.7893(11) 1.0433(6) 0.110(5) Uani 1 1 d . . . . .
H41A H 0.2342 0.8104 1.0188 0.165 Uiso 1 1 calc GR . . . .
H41B H 0.3132 0.8423 1.0527 0.165 Uiso 1 1 calc GR . . . .
H41C H 0.2601 0.7548 1.0772 0.165 Uiso 1 1 calc GR . . . .
C42 C 0.4395(9) 0.6836(10) 1.0537(4) 0.098(4) Uani 1 1 d . . . . .
H42A H 0.4098 0.6538 1.0877 0.147 Uiso 1 1 calc GR . . . .
H42B H 0.4741 0.7327 1.0626 0.147 Uiso 1 1 calc GR . . . .
H42C H 0.4827 0.6383 1.0362 0.147 Uiso 1 1 calc GR . . . .
C87A C 0.286(5) 1.251(5) 0.589(3) 0.18(2) Uani 0.25 1 d D U P B 2
C86A C 0.335(5) 1.155(4) 0.603(3) 0.19(2) Uani 0.25 1 d D U P B 2
C85A C 0.438(4) 1.131(4) 0.586(3) 0.19(2) Uani 0.25 1 d D U P B 2
C84A C 0.469(5) 1.060(5) 0.546(3) 0.20(2) Uani 0.25 1 d D U P B 2
C83A C 0.571(6) 1.016(5) 0.544(4) 0.20(2) Uani 0.25 1 d D U P B 2
C82 C -0.088(3) 1.011(3) 0.923(2) 0.261(15) Uani 0.75 1 d D U P C 1
C81 C -0.177(3) 0.963(3) 0.9404(18) 0.263(13) Uani 0.75 1 d D U P C 1
C80 C -0.183(3) 0.909(2) 0.9982(17) 0.263(13) Uani 0.75 1 d D U P C 1
C79 C -0.266(3) 0.859(3) 1.022(2) 0.264(13) Uani 0.75 1 d D U P C 1
C78 C -0.271(4) 0.803(3) 1.080(2) 0.268(15) Uani 0.75 1 d D U P C 1
Cl9 Cl 0.3477(11) 1.1858(13) 0.5492(6) 0.315(7) Uani 0.75 1 d D U P D 1
Cl10 Cl 0.2271(10) 1.2098(10) 0.6448(5) 0.270(7) Uani 0.75 1 d D U P D 1
C83B C 0.3480(14) 1.184(4) 0.6230(8) 0.296(9) Uani 0.75 1 d D U P D 1
C77A C -0.132(3) 0.382(5) 0.846(3) 0.049(6) Uani 0.226(10) 1 d D U P A 2
H77A H -0.1532 0.4362 0.8618 0.059 Uiso 0.226(10) 1 calc R . P A 2
C72A C -0.165(5) 0.367(4) 0.795(3) 0.051(6) Uani 0.226(10) 1 d D U P A 2
C73A C -0.140(2) 0.284(2) 0.7722(17) 0.055(6) Uani 0.226(10) 1 d D U P A 2
H73A H -0.1661 0.2723 0.7395 0.066 Uiso 0.226(10) 1 calc R . P A 2
C74A C -0.075(2) 0.2188(17) 0.8000(13) 0.055(5) Uani 0.226(10) 1 d D U P A 2
C75A C -0.039(2) 0.232(3) 0.8501(13) 0.051(5) Uani 0.226(10) 1 d D U P A 2
H75A H 0.0032 0.1859 0.8687 0.061 Uiso 0.226(10) 1 calc R . P A 2
C76A C -0.067(3) 0.315(3) 0.8715(13) 0.049(5) Uani 0.226(10) 1 d D U P A 2
Cl8A Cl -0.0270(11) 0.3314(11) 0.9364(8) 0.041(4) Uani 0.226(10) 1 d D U P A 2
Cl7A Cl -0.0334(10) 0.1142(9) 0.7728(6) 0.087(5) Uani 0.226(10) 1 d D U P A 2
Cl11 Cl 0.342(2) 1.074(2) 0.9511(14) 0.201(11) Uani 0.25 1 d D U P E 2
Cl12 Cl 0.264(3) 1.255(2) 0.9767(16) 0.221(11) Uani 0.25 1 d D U P E 2
C78B C 0.247(6) 1.135(3) 0.989(5) 0.211(12) Uani 0.25 1 d D U P E 2
C78A C 0.276(9) 1.239(6) 0.932(3) 0.21(3) Uani 0.25 1 d D U P F 3
C79A C 0.228(7) 1.150(6) 0.940(3) 0.21(3) Uani 0.25 1 d D U P F 3
C80A C 0.165(7) 1.123(6) 0.991(2) 0.21(3) Uani 0.25 1 d D U P F 3
C81A C 0.078(6) 1.074(6) 0.987(3) 0.21(3) Uani 0.25 1 d D U P F 3
C82A C 0.045(7) 1.002(6) 1.033(3) 0.21(3) Uani 0.25 1 d D U P F 3
C83 C 0.653(2) 1.018(3) 0.5882(15) 0.228(12) Uani 0.75 1 d D U P G 3
C84 C 0.649(2) 0.990(2) 0.6506(14) 0.221(11) Uani 0.75 1 d D U P G 3
C85 C 0.7196(19) 1.020(2) 0.6860(13) 0.217(11) Uani 0.75 1 d D U P G 3
C86 C 0.709(2) 0.985(2) 0.7478(14) 0.222(11) Uani 0.75 1 d D U P G 3
C87 C 0.769(2) 1.034(3) 0.7815(16) 0.228(12) Uani 0.75 1 d D U P G 3

loop_
_atom_site_aniso_label
_atom_site_aniso_U_11
_atom_site_aniso_U_22
_atom_site_aniso_U_33
_atom_site_aniso_U_23
_atom_site_aniso_U_13
_atom_site_aniso_U_12
Rh1 0.0368(2) 0.0521(3) 0.0254(2) -0.01154(18) -0.00309(15) 0.00175(19)
Rh2 0.0401(2) 0.0569(3) 0.0258(2) -0.01018(19) -0.00299(16) -0.0090(2)
P2 0.0409(7) 0.0472(9) 0.0269(6) -0.0113(6) -0.0047(5) 0.0024(6)
P1 0.0352(6) 0.0564(10) 0.0290(7) -0.0129(6) -0.0016(5) 0.0036(6)
P4 0.0376(7) 0.0608(11) 0.0270(7) -0.0094(7) -0.0011(5) -0.0078(7)
Cl1 0.0581(9) 0.0681(12) 0.0610(10) -0.0300(9) -0.0066(8) -0.0036(8)
Cl5 0.0553(9) 0.0668(12) 0.0570(10) -0.0022(8) -0.0123(7) -0.0035(8)
P3 0.0517(8) 0.0588(11) 0.0321(7) -0.0085(7) -0.0078(6) -0.0161(8)
Cl8 0.084(4) 0.107(5) 0.037(2) -0.022(3) -0.020(2) 0.003(4)
Cl6 0.0415(8) 0.0865(15) 0.0740(12) -0.0062(11) 0.0134(8) -0.0097(9)
Cl4 0.0609(10) 0.0928(16) 0.0575(10) -0.0355(11) -0.0170(8) -0.0044(10)
Cl2 0.0412(8) 0.111(2) 0.0882(15) -0.0335(14) 0.0164(9) -0.0037(10)
Cl3 0.165(3) 0.141(3) 0.0776(17) -0.0176(18) 0.0161(19) -0.108(3)
Cl7 0.125(4) 0.092(3) 0.0664(19) -0.0371(19) -0.018(2) 0.049(3)
O1 0.0404(19) 0.054(3) 0.0228(18) -0.0133(17) -0.0058(15) 0.0022(19)
O2 0.042(2) 0.068(3) 0.0247(19) -0.0123(19) -0.0043(16) -0.006(2)
C55 0.043(3) 0.056(4) 0.026(3) -0.008(3) -0.006(2) -0.003(3)
C56 0.042(3) 0.072(5) 0.031(3) -0.013(3) -0.001(2) -0.006(3)
C57 0.039(3) 0.061(4) 0.039(3) -0.013(3) -0.009(2) 0.003(3)
C8 0.034(3) 0.063(4) 0.026(3) -0.013(3) 0.000(2) -0.002(3)
C60 0.040(3) 0.066(5) 0.037(3) -0.009(3) -0.005(2) 0.000(3)
C69 0.055(4) 0.063(5) 0.035(3) -0.012(3) 0.004(3) -0.018(3)
C66 0.039(3) 0.056(4) 0.027(3) -0.014(3) -0.003(2) -0.008(3)
C9 0.041(3) 0.059(4) 0.041(3) -0.015(3) 0.001(3) 0.006(3)
C71 0.036(3) 0.056(4) 0.035(3) -0.014(3) -0.006(2) -0.006(3)
C21 0.040(3) 0.050(4) 0.027(3) -0.007(2) -0.006(2) -0.002(3)
C24 0.056(4) 0.074(5) 0.035(3) -0.010(3) 0.004(3) -0.011(4)
C72 0.039(5) 0.049(5) 0.028(4) -0.008(3) 0.002(3) -0.008(4)
C22 0.042(3) 0.062(5) 0.031(3) -0.013(3) -0.001(2) 0.005(3)
C20 0.049(3) 0.055(4) 0.030(3) -0.014(3) 0.000(2) 0.004(3)
C67 0.038(3) 0.066(5) 0.031(3) -0.014(3) 0.000(2) -0.007(3)
C18 0.047(3) 0.069(5) 0.026(3) -0.007(3) -0.011(2) 0.001(3)
C00X 0.040(3) 0.063(5) 0.038(3) -0.017(3) 0.000(2) -0.006(3)
C19 0.041(3) 0.058(4) 0.038(3) -0.002(3) -0.008(2) 0.009(3)
C68 0.044(3) 0.058(4) 0.035(3) -0.009(3) -0.012(2) -0.005(3)
C7 0.035(3) 0.050(4) 0.028(3) -0.013(2) 0.002(2) -0.001(3)
C47 0.042(3) 0.069(5) 0.036(3) -0.006(3) 0.001(3) -0.009(3)
C58 0.054(4) 0.064(5) 0.036(3) -0.014(3) -0.001(3) 0.017(3)
C70 0.037(3) 0.068(5) 0.043(3) -0.019(3) 0.000(3) -0.015(3)
C77 0.041(4) 0.050(5) 0.030(4) -0.013(3) 0.001(3) -0.005(4)
C16 0.038(3) 0.046(4) 0.031(3) -0.004(2) -0.004(2) -0.003(3)
C10 0.051(3) 0.059(5) 0.048(4) -0.021(3) 0.001(3) 0.000(3)
C43 0.044(3) 0.068(5) 0.025(3) -0.008(3) -0.002(2) 0.002(3)
C44 0.040(3) 0.077(5) 0.025(3) -0.009(3) -0.001(2) -0.007(3)
C48 0.036(3) 0.071(5) 0.027(3) -0.006(3) -0.001(2) -0.007(3)
C45 0.052(3) 0.079(6) 0.026(3) 0.001(3) -0.008(3) -0.002(4)
C61 0.051(3) 0.065(5) 0.040(3) -0.021(3) 0.004(3) -0.008(3)
C11 0.048(3) 0.069(5) 0.030(3) -0.020(3) -0.004(2) 0.000(3)
C50 0.036(3) 0.086(6) 0.057(4) -0.009(4) 0.008(3) -0.008(3)
C53 0.048(3) 0.071(5) 0.046(4) -0.015(3) -0.003(3) -0.011(3)
C12 0.045(3) 0.065(5) 0.025(3) -0.014(3) 0.000(2) -0.004(3)
C59 0.041(3) 0.071(5) 0.042(3) -0.010(3) -0.005(3) 0.001(3)
C1 0.043(3) 0.063(5) 0.040(3) -0.010(3) -0.007(3) 0.012(3)
C35 0.051(3) 0.065(5) 0.039(3) -0.010(3) -0.014(3) -0.012(3)
C23 0.061(4) 0.071(5) 0.031(3) -0.020(3) -0.002(3) 0.001(4)
C49 0.042(3) 0.061(5) 0.039(3) -0.005(3) -0.002(3) -0.001(3)
C25 0.059(4) 0.059(5) 0.041(3) -0.016(3) -0.003(3) -0.006(3)
C13 0.062(4) 0.069(5) 0.026(3) -0.013(3) -0.005(3) 0.014(4)
C26 0.060(4) 0.049(4) 0.060(4) -0.010(3) -0.005(3) -0.010(3)
C52 0.047(3) 0.061(5) 0.040(3) -0.012(3) 0.003(3) -0.011(3)
C31 0.080(5) 0.058(5) 0.061(5) -0.008(4) -0.026(4) -0.008(4)
C2 0.055(4) 0.079(6) 0.046(4) -0.011(4) -0.013(3) 0.013(4)
C76 0.049(5) 0.066(6) 0.027(3) -0.008(3) -0.005(3) -0.001(4)
C36 0.071(5) 0.083(6) 0.050(4) -0.008(4) -0.013(4) -0.019(5)
C28 0.064(4) 0.078(6) 0.044(4) -0.014(4) 0.001(3) -0.028(4)
C17 0.050(3) 0.054(4) 0.030(3) -0.010(3) 0.000(3) -0.005(3)
C46 0.050(3) 0.074(5) 0.042(4) 0.000(3) -0.005(3) -0.009(4)
C65 0.051(4) 0.069(5) 0.051(4) -0.028(4) -0.004(3) -0.002(4)
C34 0.038(3) 0.068(5) 0.035(3) -0.018(3) -0.004(2) -0.013(3)
C4 0.044(3) 0.076(5) 0.040(3) -0.020(3) -0.001(3) -0.009(3)
C54 0.062(4) 0.073(6) 0.042(4) -0.013(4) -0.003(3) -0.001(4)
C51 0.051(4) 0.072(5) 0.043(4) -0.010(3) -0.002(3) 0.002(4)
B2 0.039(3) 0.059(5) 0.029(3) -0.012(3) 0.001(3) -0.010(3)
C27 0.070(4) 0.050(4) 0.050(4) -0.011(3) -0.009(3) -0.001(4)
C5 0.037(3) 0.096(7) 0.071(5) -0.027(5) 0.010(3) -0.009(4)
C6 0.059(4) 0.081(6) 0.050(4) -0.018(4) -0.003(3) -0.015(4)
C38 0.064(4) 0.088(6) 0.044(4) -0.014(4) -0.020(3) -0.008(4)
C3 0.071(4) 0.060(5) 0.040(3) -0.009(3) -0.007(3) 0.004(4)
C75 0.058(5) 0.064(6) 0.046(4) -0.009(4) -0.003(4) 0.004(5)
C73 0.062(5) 0.058(5) 0.032(4) -0.014(3) 0.002(3) 0.000(4)
C29 0.062(4) 0.103(8) 0.050(4) -0.008(5) 0.009(4) -0.012(5)
C15 0.073(5) 0.092(7) 0.034(3) 0.001(4) 0.011(3) 0.015(5)
C33 0.068(5) 0.069(6) 0.070(5) -0.015(4) -0.016(4) -0.004(4)
C14 0.095(6) 0.096(7) 0.042(4) -0.036(4) -0.034(4) 0.031(5)
C62 0.077(5) 0.075(6) 0.039(4) -0.015(4) 0.003(3) -0.023(4)
C40 0.074(5) 0.084(6) 0.026(3) -0.012(3) -0.008(3) -0.015(4)
C64 0.060(4) 0.101(8) 0.069(5) -0.044(5) 0.005(4) -0.032(5)
C39 0.053(4) 0.078(6) 0.035(3) -0.013(3) -0.010(3) -0.005(4)
C37 0.071(5) 0.111(8) 0.061(5) -0.023(5) -0.011(4) -0.042(6)
C32 0.102(7) 0.064(6) 0.090(7) -0.004(5) -0.022(6) -0.030(6)
C74 0.068(5) 0.055(5) 0.042(4) -0.015(3) -0.002(4) 0.004(4)
B1 0.033(3) 0.037(4) 0.048(4) -0.010(3) -0.005(3) -0.004(3)
C63 0.077(5) 0.083(7) 0.068(5) -0.021(5) 0.017(4) -0.042(5)
C30 0.074(5) 0.100(8) 0.048(4) -0.008(4) 0.000(4) -0.036(5)
C41 0.123(9) 0.126(11) 0.092(8) -0.062(8) 0.055(8) -0.051(9)
C42 0.112(8) 0.135(11) 0.057(5) 0.012(6) -0.042(6) -0.054(8)
C87A 0.27(5) 0.16(4) 0.11(3) 0.01(2) 0.09(3) -0.10(4)
C86A 0.27(5) 0.16(4) 0.13(3) 0.01(2) 0.09(3) -0.10(4)
C85A 0.28(5) 0.16(4) 0.13(3) 0.02(2) 0.09(3) -0.09(4)
C84A 0.28(5) 0.16(4) 0.14(3) 0.02(2) 0.09(3) -0.09(4)
C83A 0.28(5) 0.17(4) 0.15(3) 0.01(3) 0.09(3) -0.09(4)
C82 0.23(2) 0.18(3) 0.36(4) -0.01(2) 0.03(3) -0.011(19)
C81 0.23(2) 0.19(3) 0.36(4) 0.00(2) 0.02(2) -0.015(18)
C80 0.23(2) 0.19(3) 0.36(4) 0.00(2) 0.01(2) -0.020(18)
C79 0.23(2) 0.19(3) 0.36(4) 0.00(2) 0.01(2) -0.025(18)
C78 0.24(3) 0.19(3) 0.36(4) 0.00(2) 0.01(3) -0.02(2)
Cl9 0.347(13) 0.442(18) 0.205(10) -0.042(11) 0.017(9) -0.281(13)
Cl10 0.342(13) 0.316(14) 0.203(9) -0.073(9) -0.016(9) -0.214(12)
C83B 0.341(15) 0.380(19) 0.210(13) -0.049(14) 0.001(12) -0.229(15)
C77A 0.044(11) 0.047(10) 0.058(10) -0.014(8) -0.002(8) -0.001(8)
C72A 0.046(11) 0.050(10) 0.059(11) -0.016(8) -0.002(8) 0.001(8)
C73A 0.051(10) 0.053(9) 0.061(10) -0.018(7) -0.002(8) 0.004(8)
C74A 0.049(9) 0.051(8) 0.064(9) -0.018(7) -0.002(7) 0.003(7)
C75A 0.045(10) 0.046(9) 0.062(9) -0.011(7) -0.001(7) -0.003(7)
C76A 0.044(9) 0.047(9) 0.059(9) -0.012(7) -0.004(7) -0.004(7)
Cl8A 0.035(7) 0.035(7) 0.057(9) -0.008(5) -0.004(5) -0.008(5)
Cl7A 0.090(8) 0.071(7) 0.102(8) -0.042(6) -0.015(7) 0.024(6)
Cl11 0.205(19) 0.190(19) 0.23(2) -0.095(18) -0.112(18) 0.038(16)
Cl12 0.26(2) 0.19(2) 0.23(3) -0.079(19) -0.09(2) 0.048(17)
C78B 0.23(2) 0.19(2) 0.23(3) -0.08(2) -0.10(2) 0.047(18)
C78A 0.37(7) 0.14(4) 0.09(3) -0.03(3) -0.04(4) 0.06(4)
C79A 0.37(7) 0.14(4) 0.10(2) -0.03(3) -0.03(4) 0.06(4)
C80A 0.37(7) 0.14(4) 0.11(2) -0.03(3) -0.02(4) 0.06(4)
C81A 0.37(7) 0.14(4) 0.11(2) -0.03(3) -0.02(4) 0.06(4)
C82A 0.37(7) 0.14(4) 0.11(3) -0.03(3) -0.02(4) 0.06(4)
C83 0.175(17) 0.149(19) 0.36(3) -0.04(2) 0.081(18) -0.065(16)
C84 0.153(13) 0.152(16) 0.35(3) -0.044(19) 0.089(17) -0.053(12)
C85 0.139(13) 0.152(16) 0.35(3) -0.048(18) 0.091(17) -0.039(11)
C86 0.147(14) 0.159(16) 0.35(3) -0.048(19) 0.090(17) -0.025(12)
C87 0.142(16) 0.16(2) 0.37(3) -0.06(2) 0.073(18) -0.002(14)

loop_
_atom_type_symbol
_atom_type_description
_atom_type_scat_dispersion_real
_atom_type_scat_dispersion_imag
_atom_type_scat_source
C C 0.0181 0.0091 'International Tables Vol C Tables 4.2.6.8 and 6.1.1.4'
H H 0.0000 0.0000 'International Tables Vol C Tables 4.2.6.8 and 6.1.1.4'
B B 0.0090 0.0039 'International Tables Vol C Tables 4.2.6.8 and 6.1.1.4'
Cl Cl 0.3639 0.7018 'International Tables Vol C Tables 4.2.6.8 and 6.1.1.4'
O O 0.0492 0.0322 'International Tables Vol C Tables 4.2.6.8 and 6.1.1.4'
P P 0.2955 0.4335 'International Tables Vol C Tables 4.2.6.8 and 6.1.1.4'
Rh Rh 0.0927 3.6045 'International Tables Vol C Tables 4.2.6.8 and 6.1.1.4'

loop_
_exptl_crystal_face_index_h
_exptl_crystal_face_index_k
_exptl_crystal_face_index_l
_exptl_crystal_face_perp_dist
0 2 15 0.1752
9 2 0 0.0225
0 -2 -15 0.1732
1 -9 0 0.0074
9 2 -3 0.0477
-1 9 0 0.0259
-9 -1 0 0.0225

loop_
_geom_angle_atom_site_label_1
_geom_angle_atom_site_label_2
_geom_angle_atom_site_label_3
_geom_angle
P2 Rh1 P1 159.74(6)
P2 Rh1 O1 80.69(11)
P1 Rh1 O1 79.40(11)
B1 Rh1 P2 95.7(2)
B1 Rh1 P1 104.2(2)
B1 Rh1 O1 176.4(2)
P4 Rh2 O2 79.65(13)
P3 Rh2 P4 159.58(6)
P3 Rh2 O2 80.92(13)
B1 Rh2 P4 103.3(2)
B1 Rh2 P3 96.2(2)
B1 Rh2 O2 176.9(2)
C21 P2 Rh1 102.2(2)
C21 P2 C25 101.7(3)
C22 P2 Rh1 125.7(3)
C22 P2 C21 104.1(3)
C22 P2 C25 105.1(3)
C25 P2 Rh1 114.9(2)
C8 P1 Rh1 101.2(2)
C8 P1 C1 104.2(3)
C8 P1 C4 101.0(3)
C1 P1 Rh1 126.4(2)
C1 P1 C4 104.5(4)
C4 P1 Rh1 115.8(3)
C48 P4 Rh2 101.1(2)
C48 P4 C49 102.2(3)
C49 P4 Rh2 114.9(3)
C52 P4 Rh2 126.9(2)
C52 P4 C48 104.3(4)
C52 P4 C49 104.2(3)
C35 P3 Rh2 102.2(3)
C35 P3 C31 102.8(4)
C35 P3 C28 105.0(4)
C31 P3 Rh2 114.3(3)
C31 P3 C28 104.9(5)
C28 P3 Rh2 125.0(3)
C7 O1 Rh1 115.3(4)
C16 O1 Rh1 115.6(3)
C16 O1 C7 117.6(5)
C43 O2 Rh2 116.7(4)
C43 O2 C34 119.2(5)
C34 O2 Rh2 115.4(4)
C56 C55 C60 117.1(6)
C56 C55 B2 120.1(6)
C60 C55 B2 122.8(6)
C55 C56 H56 119.2
C57 C56 C55 121.6(6)
C57 C56 H56 119.2
C56 C57 Cl1 120.2(5)
C56 C57 C58 122.0(7)
C58 C57 Cl1 117.8(6)
C9 C8 P1 123.5(5)
C7 C8 P1 119.0(5)
C7 C8 C9 117.5(6)
C55 C60 H60 119.8
C55 C60 C59 120.3(7)
C59 C60 H60 119.8
C68 C69 H69 121.6
C70 C69 H69 121.6
C70 C69 C68 116.9(7)
C71 C66 B2 124.7(6)
C67 C66 C71 115.9(6)
C67 C66 B2 119.4(5)
C8 C9 H9 119.8
C10 C9 C8 120.4(7)
C10 C9 H9 119.8
C66 C71 H71 119.0
C70 C71 C66 121.9(7)
C70 C71 H71 119.0
C20 C21 P2 122.5(5)
C16 C21 P2 119.8(5)
C16 C21 C20 117.6(5)
H24A C24 H24B 109.5
H24A C24 H24C 109.5
H24B C24 H24C 109.5
C22 C24 H24A 109.5
C22 C24 H24B 109.5
C22 C24 H24C 109.5
C77 C72 B2 123.8(10)
C77 C72 C73 115.6(17)
C73 C72 B2 120.6(12)
P2 C22 H22 108.6
C24 C22 P2 110.5(5)
C24 C22 H22 108.6
C24 C22 C23 111.9(6)
C23 C22 P2 108.5(5)
C23 C22 H22 108.6
C21 C20 H20 119.5
C19 C20 C21 121.1(6)
C19 C20 H20 119.5
C66 C67 H67 119.2
C68 C67 C66 121.5(6)
C68 C67 H67 119.2
C19 C18 H18 118.7
C17 C18 H18 118.7
C17 C18 C19 122.6(6)
C61 C00X H00X 119.5
C65 C00X H00X 119.5
C65 C00X C61 120.9(7)
C20 C19 H19 120.3
C18 C19 C20 119.4(6)
C18 C19 H19 120.3
C69 C68 Cl5 119.0(6)
C67 C68 Cl5 119.5(5)
C67 C68 C69 121.5(7)
C8 C7 O1 117.8(5)
C8 C7 C12 123.0(6)
C12 C7 O1 119.2(6)
C48 C47 H47 120.0
C48 C47 C46 120.0(7)
C46 C47 H47 120.0
C57 C58 H58 121.9
C59 C58 C57 116.2(6)
C59 C58 H58 121.9
C69 C70 Cl6 118.5(6)
C71 C70 Cl6 119.3(6)
C71 C70 C69 122.2(6)
C72 C77 H77 119.2
C76 C77 C72 121.6(18)
C76 C77 H77 119.2
O1 C16 C17 120.5(6)
C21 C16 O1 117.4(5)
C21 C16 C17 122.2(6)
C9 C10 H10 119.7
C11 C10 C9 120.7(7)
C11 C10 H10 119.7
O2 C43 C44 121.3(7)
O2 C43 C48 117.0(6)
C48 C43 C44 121.7(7)
C43 C44 C40 119.5(7)
C45 C44 C43 117.6(7)
C45 C44 C40 122.8(6)
C47 C48 P4 121.4(5)
C47 C48 C43 118.9(6)
C43 C48 P4 119.7(6)
C44 C45 H45 119.1
C46 C45 C44 121.9(6)
C46 C45 H45 119.1
C00X C61 B2 125.9(7)
C00X C61 C62 115.7(7)
C62 C61 B2 118.4(6)
C10 C11 H11 119.3
C10 C11 C12 121.4(6)
C12 C11 H11 119.3
H50A C50 H50B 109.5
H50A C50 H50C 109.5
H50B C50 H50C 109.5
C49 C50 H50A 109.5
C49 C50 H50B 109.5
C49 C50 H50C 109.5
H53A C53 H53B 109.5
H53A C53 H53C 109.5
H53B C53 H53C 109.5
C52 C53 H53A 109.5
C52 C53 H53B 109.5
C52 C53 H53C 109.5
C7 C12 C13 118.4(6)
C11 C12 C7 116.6(7)
C11 C12 C13 124.9(6)
C60 C59 Cl2 118.2(6)
C58 C59 Cl2 119.0(6)
C58 C59 C60 122.8(6)
P1 C1 H1 108.9
C2 C1 P1 107.6(6)
C2 C1 H1 108.9
C3 C1 P1 110.3(5)
C3 C1 H1 108.9
C3 C1 C2 112.4(6)
C36 C35 P3 120.9(6)
C34 C35 P3 119.7(5)
C34 C35 C36 119.4(7)
C22 C23 H23A 109.5
C22 C23 H23B 109.5
C22 C23 H23C 109.5
H23A C23 H23B 109.5
H23A C23 H23C 109.5
H23B C23 H23C 109.5
P4 C49 H49 107.7
C50 C49 P4 114.5(6)
C50 C49 H49 107.7
C50 C49 C51 110.3(6)
C51 C49 P4 108.7(5)
C51 C49 H49 107.7
P2 C25 H25 107.2
C26 C25 P2 108.2(5)
C26 C25 H25 107.2
C27 C25 P2 114.5(5)
C27 C25 H25 107.2
C27 C25 C26 112.2(7)
C12 C13 C15 107.4(6)
C12 C13 C14 111.2(7)
C17 C13 C12 108.9(6)
C17 C13 C15 109.1(7)
C17 C13 C14 112.0(7)
C14 C13 C15 108.0(7)
C25 C26 H26A 109.5
C25 C26 H26B 109.5
C25 C26 H26C 109.5
H26A C26 H26B 109.5
H26A C26 H26C 109.5
H26B C26 H26C 109.5
P4 C52 H52 108.4
C53 C52 P4 108.9(6)
C53 C52 H52 108.4
C54 C52 P4 109.9(5)
C54 C52 C53 112.7(6)
C54 C52 H52 108.4
P3 C31 H31 107.1
C33 C31 P3 109.4(7)
C33 C31 H31 107.1
C33 C31 C32 109.9(8)
C32 C31 P3 115.7(7)
C32 C31 H31 107.1
C1 C2 H2A 109.5
C1 C2 H2B 109.5
C1 C2 H2C 109.5
H2A C2 H2B 109.5
H2A C2 H2C 109.5
H2B C2 H2C 109.5
C77 C76 Cl8 119.5(11)
C75 C76 Cl8 118.0(9)
C75 C76 C77 122.5(11)
C35 C36 H36 120.6
C37 C36 C35 118.8(9)
C37 C36 H36 120.6
P3 C28 H28 108.5
C29 C28 P3 109.2(6)
C29 C28 H28 108.5
C29 C28 C30 112.5(8)
C30 C28 P3 109.5(6)
C30 C28 H28 108.5
C18 C17 C16 117.2(6)
C18 C17 C13 125.3(6)
C16 C17 C13 117.4(6)
C47 C46 H46 120.1
C45 C46 C47 119.7(8)
C45 C46 H46 120.1
C00X C65 Cl4 117.9(7)
C64 C65 Cl4 119.0(6)
C64 C65 C00X 123.0(7)
O2 C34 C39 120.1(7)
C35 C34 O2 118.2(6)
C35 C34 C39 121.8(6)
P1 C4 H4 107.5
C5 C4 P1 114.2(6)
C5 C4 H4 107.5
C5 C4 C6 110.6(7)
C6 C4 P1 109.2(5)
C6 C4 H4 107.5
C52 C54 H54A 109.5
C52 C54 H54B 109.5
C52 C54 H54C 109.5
H54A C54 H54B 109.5
H54A C54 H54C 109.5
H54B C54 H54C 109.5
C49 C51 H51A 109.5
C49 C51 H51B 109.5
C49 C51 H51C 109.5
H51A C51 H51B 109.5
H51A C51 H51C 109.5
H51B C51 H51C 109.5
C55 B2 C72 111.9(6)
C66 B2 C55 105.3(6)
C66 B2 C72 110.4(7)
C61 B2 C55 111.1(5)
C61 B2 C66 109.9(5)
C61 B2 C72 108.3(8)
C72A B2 C55 108.1(19)
C72A B2 C66 116(2)
C72A B2 C61 107(2)
C25 C27 H27A 109.5
C25 C27 H27B 109.5
C25 C27 H27C 109.5
H27A C27 H27B 109.5
H27A C27 H27C 109.5
H27B C27 H27C 109.5
C4 C5 H5A 109.5
C4 C5 H5B 109.5
C4 C5 H5C 109.5
H5A C5 H5B 109.5
H5A C5 H5C 109.5
H5B C5 H5C 109.5
C4 C6 H6A 109.5
C4 C6 H6B 109.5
C4 C6 H6C 109.5
H6A C6 H6B 109.5
H6A C6 H6C 109.5
H6B C6 H6C 109.5
C39 C38 H38 118.9
C37 C38 H38 118.9
C37 C38 C39 122.3(7)
C1 C3 H3A 109.5
C1 C3 H3B 109.5
C1 C3 H3C 109.5
H3A C3 H3B 109.5
H3A C3 H3C 109.5
H3B C3 H3C 109.5
C76 C75 H75 122.0
C76 C75 C74 116.0(9)
C74 C75 H75 122.0
C72 C73 H73 119.2
C74 C73 C72 121.7(11)
C74 C73 H73 119.2
C28 C29 H29A 109.5
C28 C29 H29B 109.5
C28 C29 H29C 109.5
H29A C29 H29B 109.5
H29A C29 H29C 109.5
H29B C29 H29C 109.5
C13 C15 H15A 109.5
C13 C15 H15B 109.5
C13 C15 H15C 109.5
H15A C15 H15B 109.5
H15A C15 H15C 109.5
H15B C15 H15C 109.5
C31 C33 H33A 109.5
C31 C33 H33B 109.5
C31 C33 H33C 109.5
H33A C33 H33B 109.5
H33A C33 H33C 109.5
H33B C33 H33C 109.5
C13 C14 H14A 109.5
C13 C14 H14B 109.5
C13 C14 H14C 109.5
H14A C14 H14B 109.5
H14A C14 H14C 109.5
H14B C14 H14C 109.5
C61 C62 H62 119.4
C63 C62 C61 121.2(8)
C63 C62 H62 119.4
C44 C40 C41 105.8(7)
C44 C40 C42 110.2(8)
C39 C40 C44 110.1(6)
C39 C40 C41 109.1(9)
C39 C40 C42 111.6(7)
C42 C40 C41 109.9(9)
C65 C64 H64 121.8
C65 C64 C63 116.4(7)
C63 C64 H64 121.8
C34 C39 C40 120.7(7)
C38 C39 C34 116.7(7)
C38 C39 C40 122.5(7)
C36 C37 H37 119.5
C38 C37 C36 121.1(8)
C38 C37 H37 119.5
C31 C32 H32A 109.5
C31 C32 H32B 109.5
C31 C32 H32C 109.5
H32A C32 H32B 109.5
H32A C32 H32C 109.5
H32B C32 H32C 109.5
C75 C74 Cl7 118.7(7)
C75 C74 C73 122.5(9)
C73 C74 Cl7 118.7(7)
Rh1 B1 Rh2 177.3(5)
C62 C63 Cl3 119.0(8)
C62 C63 C64 122.5(9)
C64 C63 Cl3 118.4(7)
C28 C30 H30A 109.5
C28 C30 H30B 109.5
C28 C30 H30C 109.5
H30A C30 H30B 109.5
H30A C30 H30C 109.5
H30B C30 H30C 109.5
C40 C41 H41A 109.5
C40 C41 H41B 109.5
C40 C41 H41C 109.5
H41A C41 H41B 109.5
H41A C41 H41C 109.5
H41B C41 H41C 109.5
C40 C42 H42A 109.5
C40 C42 H42B 109.5
C40 C42 H42C 109.5
H42A C42 H42B 109.5
H42A C42 H42C 109.5
H42B C42 H42C 109.5
C85A C86A C87A 122(3)
C86A C85A C84A 122(3)
C85A C84A C83A 120(3)
C80 C81 C82 118(3)
C79 C80 C81 124(3)
C80 C79 C78 124(3)
Cl10 C83B Cl9 104.3(11)
C72A C77A H77A 120.7
C76A C77A H77A 120.7
C76A C77A C72A 119(7)
C77A C72A B2 126(4)
C77A C72A C73A 122(8)
C73A C72A B2 112(5)
C72A C73A H73A 121.4
C74A C73A C72A 117(5)
C74A C73A H73A 121.4
C73A C74A Cl7A 121(2)
C75A C74A C73A 123(3)
C75A C74A Cl7A 116(2)
C74A C75A H75A 121.3
C76A C75A C74A 117(3)
C76A C75A H75A 121.3
C77A C76A Cl8A 119(4)
C75A C76A C77A 122(4)
C75A C76A Cl8A 119(3)
Cl12 C78B Cl11 107.1(15)
C78A C79A C80A 122(3)
C79A C80A C81A 120(3)
C82A C81A C80A 121(3)
C85 C84 C83 121(2)
C84 C85 C86 115.3(19)
C85 C86 C87 111(2)

loop_
_geom_bond_atom_site_label_1
_geom_bond_atom_site_label_2
_geom_bond_distance
Rh1 P2 2.2542(16)
Rh1 P1 2.2961(16)
Rh1 O1 2.348(4)
Rh1 B1 1.861(7)
Rh2 P4 2.2958(17)
Rh2 P3 2.2598(19)
Rh2 O2 2.343(4)
Rh2 B1 1.882(7)
P2 C21 1.845(6)
P2 C22 1.841(6)
P2 C25 1.864(8)
P1 C8 1.844(6)
P1 C1 1.850(8)
P1 C4 1.864(7)
P4 C48 1.854(6)
P4 C49 1.871(7)
P4 C52 1.851(8)
Cl1 C57 1.759(8)
Cl5 C68 1.747(8)
P3 C35 1.851(7)
P3 C31 1.852(10)
P3 C28 1.854(8)
Cl8 C76 1.754(8)
Cl6 C70 1.746(6)
Cl4 C65 1.773(8)
Cl2 C59 1.741(7)
Cl3 C63 1.757(10)
Cl7 C74 1.750(9)
O1 C7 1.407(8)
O1 C16 1.402(7)
O2 C43 1.390(9)
O2 C34 1.402(8)
C55 C56 1.382(10)
C55 C60 1.385(9)
C55 B2 1.654(10)
C56 H56 0.9300
C56 C57 1.376(10)
C57 C58 1.386(10)
C8 C9 1.393(10)
C8 C7 1.389(10)
C60 H60 0.9300
C60 C59 1.394(11)
C69 H69 0.9300
C69 C68 1.388(10)
C69 C70 1.377(12)
C66 C71 1.404(8)
C66 C67 1.392(10)
C66 B2 1.647(10)
C9 H9 0.9300
C9 C10 1.383(10)
C71 H71 0.9300
C71 C70 1.362(11)
C21 C20 1.396(9)
C21 C16 1.394(9)
C24 H24A 0.9600
C24 H24B 0.9600
C24 H24C 0.9600
C24 C22 1.500(12)
C72 C77 1.391(9)
C72 B2 1.66(2)
C72 C73 1.394(10)
C22 H22 0.9800
C22 C23 1.550(9)
C20 H20 0.9300
C20 C19 1.380(9)
C67 H67 0.9300
C67 C68 1.385(10)
C18 H18 0.9300
C18 C19 1.378(10)
C18 C17 1.368(10)
C00X H00X 0.9300
C00X C61 1.392(10)
C00X C65 1.381(10)
C19 H19 0.9300
C7 C12 1.404(8)
C47 H47 0.9300
C47 C48 1.385(11)
C47 C46 1.396(10)
C58 H58 0.9300
C58 C59 1.369(12)
C77 H77 0.9300
C77 C76 1.384(10)
C16 C17 1.409(9)
C10 H10 0.9300
C10 C11 1.372(11)
C43 C44 1.397(9)
C43 C48 1.396(11)
C44 C45 1.386(12)
C44 C40 1.536(11)
C45 H45 0.9300
C45 C46 1.376(12)
C61 B2 1.640(10)
C61 C62 1.414(12)
C11 H11 0.9300
C11 C12 1.389(10)
C50 H50A 0.9600
C50 H50B 0.9600
C50 H50C 0.9600
C50 C49 1.522(11)
C53 H53A 0.9600
C53 H53B 0.9600
C53 H53C 0.9600
C53 C52 1.527(10)
C12 C13 1.515(11)
C1 H1 0.9800
C1 C2 1.541(10)
C1 C3 1.502(12)
C35 C36 1.392(11)
C35 C34 1.385(11)
C23 H23A 0.9600
C23 H23B 0.9600
C23 H23C 0.9600
C49 H49 0.9800
C49 C51 1.526(11)
C25 H25 0.9800
C25 C26 1.530(11)
C25 C27 1.512(11)
C13 C17 1.508(9)
C13 C15 1.552(13)
C13 C14 1.544(10)
C26 H26A 0.9600
C26 H26B 0.9600
C26 H26C 0.9600
C52 H52 0.9800
C52 C54 1.514(11)
C31 H31 0.9800
C31 C33 1.535(13)
C31 C32 1.538(13)
C2 H2A 0.9600
C2 H2B 0.9600
C2 H2C 0.9600
C76 C75 1.371(11)
C36 H36 0.9300
C36 C37 1.379(13)
C28 H28 0.9800
C28 C29 1.508(15)
C28 C30 1.534(12)
C46 H46 0.9300
C65 C64 1.356(14)
C34 C39 1.410(9)
C4 H4 0.9800
C4 C5 1.533(11)
C4 C6 1.535(13)
C54 H54A 0.9600
C54 H54B 0.9600
C54 H54C 0.9600
C51 H51A 0.9600
C51 H51B 0.9600
C51 H51C 0.9600
B2 C72A 1.63(9)
C27 H27A 0.9600
C27 H27B 0.9600
C27 H27C 0.9600
C5 H5A 0.9600
C5 H5B 0.9600
C5 H5C 0.9600
C6 H6A 0.9600
C6 H6B 0.9600
C6 H6C 0.9600
C38 H38 0.9300
C38 C39 1.371(12)
C38 C37 1.366(14)
C3 H3A 0.9600
C3 H3B 0.9600
C3 H3C 0.9600
C75 H75 0.9300
C75 C74 1.376(10)
C73 H73 0.9300
C73 C74 1.379(10)
C29 H29A 0.9600
C29 H29B 0.9600
C29 H29C 0.9600
C15 H15A 0.9600
C15 H15B 0.9600
C15 H15C 0.9600
C33 H33A 0.9600
C33 H33B 0.9600
C33 H33C 0.9600
C14 H14A 0.9600
C14 H14B 0.9600
C14 H14C 0.9600
C62 H62 0.9300
C62 C63 1.362(12)
C40 C39 1.508(12)
C40 C41 1.553(15)
C40 C42 1.536(13)
C64 H64 0.9300
C64 C63 1.381(15)
C37 H37 0.9300
C32 H32A 0.9600
C32 H32B 0.9600
C32 H32C 0.9600
C30 H30A 0.9600
C30 H30B 0.9600
C30 H30C 0.9600
C41 H41A 0.9600
C41 H41B 0.9600
C41 H41C 0.9600
C42 H42A 0.9600
C42 H42B 0.9600
C42 H42C 0.9600
C87A C86A 1.497(10)
C86A C85A 1.497(10)
C85A C84A 1.498(10)
C84A C83A 1.501(10)
C82 C81 1.505(10)
C81 C80 1.501(10)
C80 C79 1.494(10)
C79 C78 1.497(10)
Cl9 C83B 1.765(10)
Cl10 C83B 1.761(10)
C77A H77A 0.9300
C77A C72A 1.383(15)
C77A C76A 1.379(15)
C72A C73A 1.385(15)
C73A H73A 0.9300
C73A C74A 1.382(15)
C74A C75A 1.381(15)
C74A Cl7A 1.752(16)
C75A H75A 0.9300
C75A C76A 1.378(15)
C76A Cl8A 1.747(16)
Cl11 C78B 1.772(10)
Cl12 C78B 1.771(10)
C78A C79A 1.499(10)
C79A C80A 1.499(10)
C80A C81A 1.501(10)
C81A C82A 1.501(10)
C83 C84 1.493(10)
C84 C85 1.487(10)
C85 C86 1.502(10)
C86 C87 1.509(10)

loop_
_exptl_oxdiff_crystal_face_indexfrac_h
_exptl_oxdiff_crystal_face_indexfrac_k
_exptl_oxdiff_crystal_face_indexfrac_l
_exptl_oxdiff_crystal_face_x
_exptl_oxdiff_crystal_face_y
_exptl_oxdiff_crystal_face_z
0.0070 2.0205 14.9993 0.5259 -0.7878 0.2214
8.9983 2.0370 -0.0151 0.1352 -0.1077 -0.9779
-0.0070 -2.0205 -14.9993 -0.5259 0.7878 -0.2214
1.0217 -9.0088 0.0740 -0.8694 -0.4704 -0.0604
8.9959 2.0335 -3.0182 0.0684 0.0697 -1.0243
-1.0217 9.0088 -0.0740 0.8694 0.4704 0.0604
-9.0007 -1.0356 0.0069 -0.0393 0.1574 0.9727
